data_1503148
loop_
_publ_author_name
'Zeika, Olaf'
'Li, Yongjun'
'Jockusch, Steffen'
'Parkin, Gerard'
'Sattler, Aaron'
'Sattler, Wesley'
'Turro, Nicholas J.'

_publ_section_title
;
 Synthesis of polynitroxides based on nucleophilic aromatic substitution.
;
_journal_issue 16
_journal_name_full 'Organic letters'
_journal_page_first 3696
_journal_page_last 3699
_journal_paper_doi 10.1021/ol101529u
_journal_volume 12
_journal_year 2010
_chemical_formula_sum 'C25 H34 F3 N3 O4'
_chemical_formula_weight 497.55
_chemical_name_systematic
; 
 ? 
;
_space_group_IT_number 14
_symmetry_cell_setting monoclinic
_symmetry_space_group_name_Hall '-P 2yn'
_symmetry_space_group_name_H-M 'P 1 21/n 1'
_atom_sites_solution_hydrogens geom
_atom_sites_solution_primary direct
_atom_sites_solution_secondary difmap
_audit_creation_method SHELXL-97
_cell_angle_alpha 90.00
_cell_angle_beta 98.7210(10)
_cell_angle_gamma 90.00
_cell_formula_units_Z 4
_cell_length_a 16.1428(10)
_cell_length_b 7.6731(5)
_cell_length_c 20.8194(13)
_cell_measurement_reflns_used 9893
_cell_measurement_temperature 125(2)
_cell_measurement_theta_max 32.44
_cell_measurement_theta_min 2.51
_cell_volume 2549.0(3)
_computing_cell_refinement 'Bruker SAINT'
_computing_data_collection 'Bruker APEX2'
_computing_data_reduction 'Bruker SAINT'
_computing_molecular_graphics 'Bruker SHELXTL'
_computing_publication_material 'Bruker SHELXTL'
_computing_structure_refinement 'SHELXL-97 (Sheldrick, 2008)'
_computing_structure_solution 'SHELXS-97 (Sheldrick, 2008)'
_diffrn_ambient_temperature 125(2)
_diffrn_measured_fraction_theta_full 1.000
_diffrn_measured_fraction_theta_max 1.000
_diffrn_measurement_device_type 'Bruker APEX-II CCD'
_diffrn_measurement_method '\f and \w scans'
_diffrn_radiation_monochromator graphite
_diffrn_radiation_source 'fine-focus sealed tube'
_diffrn_radiation_type MoK\a
_diffrn_radiation_wavelength 0.71073
_diffrn_reflns_av_R_equivalents 0.0226
_diffrn_reflns_av_sigmaI/netI 0.0164
_diffrn_reflns_limit_h_max 23
_diffrn_reflns_limit_h_min -23
_diffrn_reflns_limit_k_max 10
_diffrn_reflns_limit_k_min -10
_diffrn_reflns_limit_l_max 29
_diffrn_reflns_limit_l_min -29
_diffrn_reflns_number 39646
_diffrn_reflns_theta_full 30.51
_diffrn_reflns_theta_max 30.51
_diffrn_reflns_theta_min 1.49
_exptl_absorpt_coefficient_mu 0.102
_exptl_absorpt_correction_T_max 0.9749
_exptl_absorpt_correction_T_min 0.9506
_exptl_absorpt_correction_type empirical
_exptl_absorpt_process_details sadabs
_exptl_crystal_colour RED
_exptl_crystal_density_diffrn 1.297
_exptl_crystal_density_method 'not measured'
_exptl_crystal_description BLOCK
_exptl_crystal_F_000 1056
_exptl_crystal_size_max 0.50
_exptl_crystal_size_mid 0.50
_exptl_crystal_size_min 0.25
_refine_diff_density_max 0.474
_refine_diff_density_min -0.273
_refine_diff_density_rms 0.047
_refine_ls_extinction_method none
_refine_ls_goodness_of_fit_ref 1.029
_refine_ls_hydrogen_treatment constr
_refine_ls_matrix_type full
_refine_ls_number_parameters 324
_refine_ls_number_reflns 7776
_refine_ls_number_restraints 0
_refine_ls_restrained_S_all 1.029
_refine_ls_R_factor_all 0.0484
_refine_ls_R_factor_gt 0.0401
_refine_ls_shift/su_max 0.000
_refine_ls_shift/su_mean 0.000
_refine_ls_structure_factor_coef Fsqd
_refine_ls_weighting_details 'calc w=1/[\s^2^(Fo^2^)+(0.0657P)^2^+0.6734P] where P=(Fo^2^+2Fc^2^)/3'
_refine_ls_weighting_scheme calc
_refine_ls_wR_factor_gt 0.1108
_refine_ls_wR_factor_ref 0.1184
_reflns_number_gt 6540
_reflns_number_total 7776
_reflns_threshold_expression >2sigma(I)
_cod_data_source_file ol101529u_si_002.cif
_cod_data_source_block ol2s10
_cod_depositor_comments
;
The following automatic conversions were performed:

'_symmetry_cell_setting' value 'Monoclinic' changed to 'monoclinic'
according to /home/saulius/struct/CIF-dictionaries/cif_core.dic
dictionary named 'cif_core.dic' version 2.4.2 from
2011-04-26.

'_exptl_absorpt_correction_type' value 'EMPIRICAL'
changed to 'empirical' according to
/home/saulius/struct/CIF-dictionaries/cif_core.dic dictionary named
'cif_core.dic' version 2.4.2 from 2011-04-26.

Automatic conversion script
Id: cif_fix_values 1715 2011-07-08 13:25:40Z adriana 
;
_cod_original_sg_symbol_H-M P2(1)/n
_cod_database_code 1503148

loop_
_symmetry_equiv_pos_as_xyz
'x, y, z'
'-x+1/2, y+1/2, -z+1/2'
'-x, -y, -z'
'x-1/2, -y-1/2, z-1/2'

loop_
_atom_site_label
_atom_site_type_symbol
_atom_site_fract_x
_atom_site_fract_y
_atom_site_fract_z
_atom_site_U_iso_or_equiv
_atom_site_adp_type
_atom_site_occupancy
_atom_site_symmetry_multiplicity
_atom_site_calc_flag
_atom_site_refinement_flags
F1 F 0.22228(4) 0.59989(9) 0.10164(3) 0.02605(14) Uani 1 1 d .
F2 F -0.00310(4) 0.90598(9) 0.17022(3) 0.03217(15) Uani 1 1 d .
F3 F -0.08872(4) 0.88310(10) 0.04940(3) 0.03334(16) Uani 1 1 d .
O11 O 0.13460(4) 0.57168(9) -0.02181(3) 0.02212(14) Uani 1 1 d .
O12 O 0.37237(6) 0.70218(12) -0.17827(4) 0.03520(19) Uani 1 1 d .
O21 O 0.16111(4) 0.77089(10) 0.19746(3) 0.02230(14) Uani 1 1 d .
O22 O 0.13740(6) 0.37045(12) 0.41190(4) 0.0381(2) Uani 1 1 d .
N1 N -0.05642(7) 0.73424(15) -0.10488(5) 0.0354(2) Uani 1 1 d .
N11 N 0.31641(6) 0.67254(11) -0.14190(4) 0.02344(17) Uani 1 1 d .
N21 N 0.14208(5) 0.46241(11) 0.36103(4) 0.02239(16) Uani 1 1 d .
C1 C 0.10384(6) 0.66327(12) 0.02526(4) 0.01839(17) Uani 1 1 d .
C2 C 0.14646(6) 0.67437(12) 0.08823(4) 0.01901(17) Uani 1 1 d .
C3 C 0.11297(6) 0.75593(12) 0.13842(4) 0.01910(17) Uani 1 1 d .
C4 C 0.03219(6) 0.82496(13) 0.12394(5) 0.02226(18) Uani 1 1 d .
C5 C -0.01170(6) 0.81350(13) 0.06190(5) 0.02268(18) Uani 1 1 d .
C6 C 0.02315(6) 0.73560(12) 0.01199(4) 0.02000(17) Uani 1 1 d .
C7 C -0.02149(6) 0.73146(14) -0.05277(5) 0.02311(19) Uani 1 1 d .
C11 C 0.34315(6) 0.55949(14) -0.08391(5) 0.02303(19) Uani 1 1 d .
C12 C 0.26535(6) 0.49897(14) -0.05604(5) 0.02299(18) Uani 1 1 d .
H12A H 0.2348 0.4118 -0.0857 0.028 Uiso 1 1 calc R
H12B H 0.2833 0.4415 -0.0136 0.028 Uiso 1 1 calc R
C13 C 0.20681(6) 0.64745(13) -0.04689(4) 0.02041(17) Uani 1 1 d .
H13A H 0.2355 0.7358 -0.0159 0.024 Uiso 1 1 calc R
C14 C 0.17579(6) 0.72988(14) -0.11235(5) 0.0253(2) Uani 1 1 d .
H14A H 0.1368 0.8259 -0.1062 0.030 Uiso 1 1 calc R
H14B H 0.1441 0.6417 -0.1409 0.030 Uiso 1 1 calc R
C15 C 0.24675(7) 0.80193(14) -0.14614(5) 0.0279(2) Uani 1 1 d .
C16 C 0.38801(7) 0.40134(16) -0.10676(6) 0.0324(2) Uani 1 1 d .
H16A H 0.3511 0.3430 -0.1420 0.049 Uiso 1 1 calc R
H16B H 0.4025 0.3202 -0.0704 0.049 Uiso 1 1 calc R
H16C H 0.4393 0.4393 -0.1225 0.049 Uiso 1 1 calc R
C17 C 0.40381(7) 0.6594(2) -0.03331(6) 0.0368(3) Uani 1 1 d .
H17A H 0.4487 0.7103 -0.0542 0.055 Uiso 1 1 calc R
H17B H 0.4281 0.5793 0.0011 0.055 Uiso 1 1 calc R
H17C H 0.3735 0.7524 -0.0145 0.055 Uiso 1 1 calc R
C18 C 0.21339(9) 0.8293(2) -0.21848(6) 0.0431(3) Uani 1 1 d .
H18A H 0.2575 0.8808 -0.2400 0.065 Uiso 1 1 calc R
H18B H 0.1649 0.9077 -0.2230 0.065 Uiso 1 1 calc R
H18C H 0.1965 0.7168 -0.2386 0.065 Uiso 1 1 calc R
C19 C 0.28049(10) 0.97459(16) -0.11600(8) 0.0442(3) Uani 1 1 d .
H19A H 0.2979 0.9591 -0.0692 0.066 Uiso 1 1 calc R
H19B H 0.2365 1.0635 -0.1234 0.066 Uiso 1 1 calc R
H19C H 0.3287 1.0118 -0.1361 0.066 Uiso 1 1 calc R
C21 C 0.08886(6) 0.40420(13) 0.29993(5) 0.02195(18) Uani 1 1 d .
C22 C 0.11688(6) 0.49753(13) 0.24189(4) 0.02153(18) Uani 1 1 d .
H22A H 0.1703 0.4458 0.2332 0.026 Uiso 1 1 calc R
H22B H 0.0744 0.4785 0.2030 0.026 Uiso 1 1 calc R
C23 C 0.12891(6) 0.69129(12) 0.25285(4) 0.01838(17) Uani 1 1 d .
H23A H 0.0752 0.7478 0.2599 0.022 Uiso 1 1 calc R
C24 C 0.19639(6) 0.72156(13) 0.31030(4) 0.02002(17) Uani 1 1 d .
H24A H 0.2058 0.8484 0.3161 0.024 Uiso 1 1 calc R
H24B H 0.2494 0.6684 0.3014 0.024 Uiso 1 1 calc R
C25 C 0.17356(6) 0.64434(13) 0.37322(4) 0.01991(17) Uani 1 1 d .
C26 C -0.00379(7) 0.43975(16) 0.30430(7) 0.0339(2) Uani 1 1 d .
H26A H -0.0174 0.3922 0.3451 0.051 Uiso 1 1 calc R
H26B H -0.0391 0.3840 0.2676 0.051 Uiso 1 1 calc R
H26C H -0.0139 0.5657 0.3030 0.051 Uiso 1 1 calc R
C27 C 0.10242(8) 0.20786(14) 0.29300(6) 0.0305(2) Uani 1 1 d .
H27A H 0.0809 0.1461 0.3282 0.046 Uiso 1 1 calc R
H27B H 0.1624 0.1840 0.2953 0.046 Uiso 1 1 calc R
H27C H 0.0726 0.1679 0.2511 0.046 Uiso 1 1 calc R
C28 C 0.25243(7) 0.63523(15) 0.42401(5) 0.0274(2) Uani 1 1 d .
H28A H 0.2933 0.5572 0.4086 0.041 Uiso 1 1 calc R
H28B H 0.2379 0.5906 0.4650 0.041 Uiso 1 1 calc R
H28C H 0.2767 0.7520 0.4310 0.041 Uiso 1 1 calc R
C29 C 0.10681(7) 0.75405(15) 0.39949(5) 0.0280(2) Uani 1 1 d .
H29A H 0.0920 0.6989 0.4387 0.042 Uiso 1 1 calc R
H29B H 0.0568 0.7623 0.3664 0.042 Uiso 1 1 calc R
H29C H 0.1289 0.8712 0.4102 0.042 Uiso 1 1 calc R

loop_
_atom_site_aniso_label
_atom_site_aniso_U_11
_atom_site_aniso_U_22
_atom_site_aniso_U_33
_atom_site_aniso_U_23
_atom_site_aniso_U_13
_atom_site_aniso_U_12
F1 0.0187(3) 0.0339(3) 0.0255(3) 0.0008(2) 0.0031(2) 0.0039(2)
F2 0.0367(4) 0.0390(4) 0.0220(3) -0.0057(3) 0.0085(3) 0.0110(3)
F3 0.0257(3) 0.0447(4) 0.0288(3) -0.0027(3) 0.0014(2) 0.0144(3)
O11 0.0220(3) 0.0244(3) 0.0222(3) -0.0046(3) 0.0106(3) -0.0051(3)
O12 0.0388(4) 0.0399(5) 0.0323(4) -0.0018(3) 0.0230(3) -0.0084(4)
O21 0.0244(3) 0.0283(4) 0.0142(3) 0.0031(2) 0.0031(2) -0.0071(3)
O22 0.0580(6) 0.0342(4) 0.0235(4) 0.0120(3) 0.0107(4) -0.0062(4)
N1 0.0353(5) 0.0446(6) 0.0251(4) -0.0039(4) 0.0011(4) -0.0014(4)
N11 0.0277(4) 0.0243(4) 0.0207(4) -0.0025(3) 0.0113(3) -0.0051(3)
N21 0.0275(4) 0.0227(4) 0.0180(4) 0.0046(3) 0.0067(3) -0.0006(3)
C1 0.0200(4) 0.0188(4) 0.0175(4) 0.0005(3) 0.0063(3) -0.0030(3)
C2 0.0179(4) 0.0203(4) 0.0194(4) 0.0024(3) 0.0047(3) -0.0006(3)
C3 0.0221(4) 0.0199(4) 0.0158(4) 0.0021(3) 0.0043(3) -0.0027(3)
C4 0.0258(4) 0.0239(4) 0.0182(4) -0.0013(3) 0.0066(3) 0.0023(4)
C5 0.0218(4) 0.0249(4) 0.0216(4) 0.0012(3) 0.0041(3) 0.0043(3)
C6 0.0214(4) 0.0215(4) 0.0174(4) 0.0009(3) 0.0035(3) -0.0013(3)
C7 0.0228(4) 0.0268(5) 0.0198(4) -0.0011(3) 0.0034(3) -0.0017(4)
C11 0.0211(4) 0.0300(5) 0.0190(4) -0.0036(3) 0.0062(3) -0.0013(4)
C12 0.0225(4) 0.0267(5) 0.0208(4) 0.0037(3) 0.0067(3) 0.0015(4)
C13 0.0202(4) 0.0235(4) 0.0191(4) -0.0017(3) 0.0083(3) -0.0043(3)
C14 0.0260(5) 0.0245(5) 0.0268(5) 0.0054(4) 0.0087(4) 0.0024(4)
C15 0.0350(5) 0.0225(5) 0.0293(5) 0.0042(4) 0.0145(4) -0.0005(4)
C16 0.0304(5) 0.0348(6) 0.0341(6) -0.0024(4) 0.0120(4) 0.0062(4)
C17 0.0216(5) 0.0623(8) 0.0272(5) -0.0162(5) 0.0062(4) -0.0077(5)
C18 0.0514(8) 0.0470(7) 0.0331(6) 0.0198(5) 0.0134(5) 0.0052(6)
C19 0.0569(8) 0.0220(5) 0.0609(8) -0.0056(5) 0.0329(7) -0.0086(5)
C21 0.0223(4) 0.0206(4) 0.0234(4) 0.0025(3) 0.0047(3) -0.0028(3)
C22 0.0264(4) 0.0203(4) 0.0180(4) -0.0008(3) 0.0038(3) -0.0030(3)
C23 0.0205(4) 0.0205(4) 0.0147(4) 0.0022(3) 0.0044(3) -0.0021(3)
C24 0.0219(4) 0.0225(4) 0.0158(4) 0.0004(3) 0.0035(3) -0.0035(3)
C25 0.0225(4) 0.0219(4) 0.0158(4) 0.0005(3) 0.0044(3) 0.0015(3)
C26 0.0218(5) 0.0337(6) 0.0475(7) 0.0062(5) 0.0096(4) -0.0047(4)
C27 0.0370(6) 0.0201(5) 0.0340(5) 0.0023(4) 0.0042(4) -0.0033(4)
C28 0.0286(5) 0.0328(5) 0.0195(4) 0.0002(4) -0.0009(4) 0.0031(4)
C29 0.0299(5) 0.0340(5) 0.0211(4) -0.0030(4) 0.0070(4) 0.0078(4)

loop_
_atom_type_symbol
_atom_type_description
_atom_type_scat_dispersion_real
_atom_type_scat_dispersion_imag
_atom_type_scat_source
C C 0.0033 0.0016 'International Tables Vol C Tables 4.2.6.8 and 6.1.1.4'
H H 0.0000 0.0000 'International Tables Vol C Tables 4.2.6.8 and 6.1.1.4'
N N 0.0061 0.0033 'International Tables Vol C Tables 4.2.6.8 and 6.1.1.4'
O O 0.0106 0.0060 'International Tables Vol C Tables 4.2.6.8 and 6.1.1.4'
F F 0.0171 0.0103 'International Tables Vol C Tables 4.2.6.8 and 6.1.1.4'

loop_
_geom_angle_atom_site_label_1
_geom_angle_atom_site_label_2
_geom_angle_atom_site_label_3
_geom_angle
C1 O11 C13 116.63(7)
C3 O21 C23 117.03(7)
O12 N11 C15 115.99(9)
O12 N11 C11 115.84(9)
C15 N11 C11 123.79(8)
O22 N21 C21 116.14(8)
O22 N21 C25 115.74(8)
C21 N21 C25 124.18(7)
O11 C1 C2 121.99(8)
O11 C1 C6 119.46(8)
C2 C1 C6 118.28(8)
F1 C2 C1 118.46(8)
F1 C2 C3 118.69(8)
C1 C2 C3 122.83(8)
O21 C3 C2 118.88(8)
O21 C3 C4 123.46(8)
C2 C3 C4 117.59(8)
F2 C4 C5 119.20(9)
F2 C4 C3 120.25(8)
C5 C4 C3 120.55(9)
F3 C5 C4 119.06(9)
F3 C5 C6 119.64(8)
C4 C5 C6 121.28(9)
C5 C6 C1 119.45(8)
C5 C6 C7 120.76(9)
C1 C6 C7 119.78(8)
N1 C7 C6 177.54(12)
N11 C11 C16 107.58(8)
N11 C11 C17 109.95(9)
C16 C11 C17 109.17(9)
N11 C11 C12 109.16(8)
C16 C11 C12 109.38(9)
C17 C11 C12 111.50(8)
C13 C12 C11 112.54(8)
O11 C13 C12 106.97(8)
O11 C13 C14 108.24(8)
C12 C13 C14 109.19(8)
C13 C14 C15 113.22(9)
N11 C15 C19 109.48(10)
N11 C15 C18 107.34(9)
C19 C15 C18 109.52(11)
N11 C15 C14 109.94(8)
C19 C15 C14 111.57(9)
C18 C15 C14 108.89(10)
N21 C21 C22 109.41(8)
N21 C21 C27 107.62(8)
C22 C21 C27 108.80(8)
N21 C21 C26 109.65(9)
C22 C21 C26 111.74(9)
C27 C21 C26 109.53(9)
C23 C22 C21 112.80(8)
O21 C23 C24 105.05(7)
O21 C23 C22 110.08(7)
C24 C23 C22 109.37(8)
C23 C24 C25 112.32(8)
N21 C25 C28 107.52(8)
N21 C25 C29 109.54(8)
C28 C25 C29 109.59(8)
N21 C25 C24 109.61(7)
C28 C25 C24 109.02(8)
C29 C25 C24 111.47(8)

loop_
_geom_bond_atom_site_label_1
_geom_bond_atom_site_label_2
_geom_bond_distance
F1 C2 1.3412(11)
F2 C4 1.3438(11)
F3 C5 1.3418(11)
O11 C1 1.3594(11)
O11 C13 1.4676(11)
O12 N11 1.2841(11)
O21 C3 1.3558(11)
O21 C23 1.4678(10)
O22 N21 1.2844(11)
N1 C7 1.1444(14)
N11 C15 1.4927(14)
N11 C11 1.4961(13)
N21 C21 1.4914(13)
N21 C25 1.4941(13)
C1 C2 1.3878(12)
C1 C6 1.4043(13)
C2 C3 1.3955(13)
C3 C4 1.3975(13)
C4 C5 1.3786(13)
C5 C6 1.3895(13)
C6 C7 1.4296(13)
C11 C16 1.5257(15)
C11 C17 1.5307(15)
C11 C12 1.5332(13)
C12 C13 1.5107(14)
C13 C14 1.5170(14)
C14 C15 1.5352(14)
C15 C19 1.5303(17)
C15 C18 1.5349(17)
C21 C22 1.5307(13)
C21 C27 1.5323(15)
C21 C26 1.5365(15)
C22 C23 1.5122(13)
C23 C24 1.5087(13)
C24 C25 1.5327(13)
C25 C28 1.5283(14)
C25 C29 1.5322(14)
